data_1551654
loop_
_publ_author_name
'Lopez-LEZAMA, Juan'
'Soriano-GARCIA, Manuel'
'Valencia-ISLAS, Norma A.'
'CABEZA, Marisa'

_publ_section_title
;
 Crystal Structure and Synthesis of
 N-cyclohexyl-3^|^beta;-hydroxyandrost-5,16-diene-17-carboxamide dihydrate
;
_journal_issue 0
_journal_name_full 'X-ray Structure Analysis Online'
_journal_page_first 59
_journal_paper_doi 10.2116/xraystruct.30.59
_journal_volume 30
_journal_year 2014
_chemical_formula_moiety 'C26 H39 N O2, 2(H2 O)'
_chemical_formula_sum 'C26 H43 N O4'
_chemical_formula_weight 433.61
_space_group_IT_number 4
_space_group_name_Hall 'P 2yb'
_space_group_name_H-M_alt 'P 1 21 1'
_symmetry_cell_setting monoclinic
_symmetry_space_group_name_Hall 'P 2yb'
_symmetry_space_group_name_H-M 'P 1 21 1'
_atom_sites_solution_hydrogens geom
_atom_sites_solution_primary direct
_atom_sites_solution_secondary difmap
_audit_creation_method SHELXL-97
_cell_angle_alpha 90.00
_cell_angle_beta 101.680(2)
_cell_angle_gamma 90.00
_cell_formula_units_Z 2
_cell_length_a 6.0636(4)
_cell_length_b 14.2351(9)
_cell_length_c 14.6751(8)
_cell_measurement_reflns_used 1057
_cell_measurement_temperature 298(2)
_cell_measurement_theta_max 18.98
_cell_measurement_theta_min 2.83
_cell_volume 1240.47(13)
_computing_cell_refinement 'APEX2 V2012 (Bruker, 2012)'
_computing_data_collection 'APEX2 V2012 (Bruker, 2012)'
_computing_data_reduction 'SAINT V8.27B  (Bruker, 2012)'
_computing_molecular_graphics 'SHELXTL  (Sheldrick, 2008)'
_computing_publication_material 'SHELXTL  (Sheldrick, 2008)'
_computing_structure_refinement 'SHELXL-97 (Sheldrick, 2008)'
_computing_structure_solution 'SHELXS-97 (Sheldrick, 2008)'
_diffrn_ambient_temperature 298(2)
_diffrn_detector_area_resol_mean 0.83
_diffrn_measured_fraction_theta_full 0.999
_diffrn_measured_fraction_theta_max 0.999
_diffrn_measurement_device_type 'Bruker APEX2 CCD area detector'
_diffrn_measurement_method 'omega scans'
_diffrn_radiation_monochromator graphite
_diffrn_radiation_source 'fine-focus sealed tube'
_diffrn_radiation_type MoK\a
_diffrn_radiation_wavelength 0.71073
_diffrn_reflns_av_R_equivalents 0.0582
_diffrn_reflns_av_sigmaI/netI 0.1195
_diffrn_reflns_limit_h_max 7
_diffrn_reflns_limit_h_min -7
_diffrn_reflns_limit_k_max 17
_diffrn_reflns_limit_k_min -17
_diffrn_reflns_limit_l_max 17
_diffrn_reflns_limit_l_min -17
_diffrn_reflns_number 10466
_diffrn_reflns_theta_full 25.34
_diffrn_reflns_theta_max 25.34
_diffrn_reflns_theta_min 1.42
_exptl_absorpt_coefficient_mu 0.077
_exptl_absorpt_correction_type none
_exptl_crystal_colour colourless
_exptl_crystal_density_diffrn 1.161
_exptl_crystal_density_method 'not measured'
_exptl_crystal_description Prism
_exptl_crystal_F_000 476
_exptl_crystal_size_max 0.35
_exptl_crystal_size_mid 0.14
_exptl_crystal_size_min 0.06
_refine_diff_density_max 0.150
_refine_diff_density_min -0.132
_refine_diff_density_rms 0.032
_refine_ls_abs_structure_details 'Flack H D (1983), Acta Cryst. A39, 876-881'
_refine_ls_abs_structure_Flack -0.2(14)
_refine_ls_extinction_method none
_refine_ls_goodness_of_fit_ref 0.806
_refine_ls_hydrogen_treatment mixed
_refine_ls_matrix_type full
_refine_ls_number_parameters 300
_refine_ls_number_reflns 4545
_refine_ls_number_restraints 7
_refine_ls_restrained_S_all 0.805
_refine_ls_R_factor_all 0.1198
_refine_ls_R_factor_gt 0.0424
_refine_ls_shift/su_max 0.001
_refine_ls_shift/su_mean 0.000
_refine_ls_structure_factor_coef Fsqd
_refine_ls_weighting_details 'calc w=1/[\s^2^(Fo^2^)+(0.0100P)^2^] where P=(Fo^2^+2Fc^2^)/3'
_refine_ls_weighting_scheme calc
_refine_ls_wR_factor_gt 0.0529
_refine_ls_wR_factor_ref 0.0716
_reflns_number_gt 2121
_reflns_number_total 4545
_reflns_threshold_expression >2sigma(I)
_cod_data_source_file 30_59_1.txt
_cod_data_source_block 064sgm13
_cod_depositor_comments
;
The following automatic conversions were performed:

'_symmetry_cell_setting' value 'Monoclinic' changed to 'monoclinic'
according to
/home/andrius/struct/COD-crude-data/automatic-downloads/current/J-STAGE/lib/dictionaries/cif_core.dic
dictionary named 'cif_core.dic' version 2.4.2 from 2011-04-26.

Automatic conversion script
Id: cif_fix_values 6524 2018-11-02 12:15:13Z antanas 
;
_cod_original_sg_symbol_H-M 'P 21'
_cod_database_code 1551654
_solved_by 'Simon Hernandez-Ortega'

loop_
_symmetry_equiv_pos_as_xyz
'x, y, z'
'-x, y+1/2, -z'

loop_
_atom_site_label
_atom_site_type_symbol
_atom_site_fract_x
_atom_site_fract_y
_atom_site_fract_z
_atom_site_U_iso_or_equiv
_atom_site_adp_type
_atom_site_occupancy
_atom_site_symmetry_multiplicity
_atom_site_calc_flag
_atom_site_refinement_flags
O1 O 0.2972(4) 0.5261(2) 1.29414(16) 0.0631(8) Uani 1 1 d D
H1C H 0.422(3) 0.525(3) 1.332(2) 0.076 Uiso 1 1 d D
O2 O 0.4202(4) 0.66015(16) 0.54567(15) 0.0507(7) Uani 1 1 d .
N1 N 0.4258(5) 0.81448(18) 0.5123(2) 0.0516(9) Uani 1 1 d D
H1D H 0.407(5) 0.8726(10) 0.532(2) 0.062 Uiso 1 1 d D
C1 C 0.4956(5) 0.5546(2) 1.0675(2) 0.0534(11) Uani 1 1 d .
H1A H 0.5927 0.6088 1.0836 0.064 Uiso 1 1 calc R
H1B H 0.5717 0.5111 1.0334 0.064 Uiso 1 1 calc R
C2 C 0.4623(6) 0.5066(3) 1.1579(2) 0.0548(11) Uani 1 1 d .
H2A H 0.3751 0.4496 1.1430 0.066 Uiso 1 1 calc R
H2B H 0.6077 0.4897 1.1954 0.066 Uiso 1 1 calc R
C3 C 0.3417(6) 0.5720(2) 1.2122(2) 0.0498(10) Uani 1 1 d .
H3 H 0.4340 0.6280 1.2304 0.060 Uiso 1 1 calc R
C4 C 0.1168(6) 0.6007(2) 1.1537(2) 0.0520(11) Uani 1 1 d .
H4A H 0.0451 0.6456 1.1882 0.062 Uiso 1 1 calc R
H4B H 0.0200 0.5460 1.1414 0.062 Uiso 1 1 calc R
C5 C 0.1426(6) 0.6443(2) 1.0622(2) 0.0414(9) Uani 1 1 d .
C6 C 0.0517(6) 0.7274(2) 1.0357(2) 0.0524(10) Uani 1 1 d .
H6 H -0.0231 0.7585 1.0762 0.063 Uiso 1 1 calc R
C7 C 0.0612(6) 0.7742(2) 0.9455(2) 0.0530(11) Uani 1 1 d .
H7A H 0.1684 0.8256 0.9569 0.064 Uiso 1 1 calc R
H7B H -0.0855 0.8004 0.9191 0.064 Uiso 1 1 calc R
C8 C 0.1300(6) 0.7062(2) 0.8756(2) 0.0366(9) Uani 1 1 d .
H8 H 0.0043 0.6636 0.8521 0.044 Uiso 1 1 calc R
C9 C 0.3333(5) 0.6487(2) 0.9243(2) 0.0367(9) Uani 1 1 d .
H9 H 0.4460 0.6942 0.9544 0.044 Uiso 1 1 calc R
C10 C 0.2752(6) 0.5867(2) 1.0038(2) 0.0352(8) Uani 1 1 d .
C11 C 0.4454(6) 0.5918(2) 0.8570(2) 0.0475(10) Uani 1 1 d .
H11A H 0.3535 0.5369 0.8370 0.057 Uiso 1 1 calc R
H11B H 0.5905 0.5698 0.8907 0.057 Uiso 1 1 calc R
C12 C 0.4816(5) 0.6453(2) 0.7695(2) 0.0465(10) Uani 1 1 d .
H12A H 0.5984 0.6922 0.7873 0.056 Uiso 1 1 calc R
H12B H 0.5308 0.6017 0.7269 0.056 Uiso 1 1 calc R
C13 C 0.2651(5) 0.6928(2) 0.7214(2) 0.0356(9) Uani 1 1 d .
C14 C 0.1940(5) 0.7584(2) 0.7941(2) 0.0381(9) Uani 1 1 d .
H14 H 0.3289 0.7947 0.8207 0.046 Uiso 1 1 calc R
C15 C 0.0324(5) 0.8284(2) 0.7356(2) 0.0476(10) Uani 1 1 d .
H15A H -0.1198 0.8038 0.7195 0.057 Uiso 1 1 calc R
H15B H 0.0312 0.8883 0.7671 0.057 Uiso 1 1 calc R
C16 C 0.1397(5) 0.8362(2) 0.6508(2) 0.0487(10) Uani 1 1 d .
H16 H 0.1147 0.8857 0.6086 0.058 Uiso 1 1 calc R
C17 C 0.2740(6) 0.7635(2) 0.6443(2) 0.0404(9) Uani 1 1 d .
C18 C 0.0808(6) 0.6197(2) 0.6818(2) 0.0515(11) Uani 1 1 d .
H18A H 0.0610 0.5773 0.7304 0.077 Uiso 1 1 calc R
H18B H 0.1258 0.5851 0.6325 0.077 Uiso 1 1 calc R
H18C H -0.0585 0.6516 0.6581 0.077 Uiso 1 1 calc R
C19 C 0.1344(6) 0.4998(2) 0.9645(2) 0.0604(12) Uani 1 1 d .
H19A H 0.0704 0.4718 1.0127 0.091 Uiso 1 1 calc R
H19B H 0.2295 0.4550 0.9423 0.091 Uiso 1 1 calc R
H19C H 0.0158 0.5188 0.9141 0.091 Uiso 1 1 calc R
C20 C 0.3808(6) 0.7423(3) 0.5645(2) 0.0464(10) Uani 1 1 d .
C21 C 0.4929(6) 0.8000(2) 0.4233(2) 0.0455(10) Uani 1 1 d .
H21 H 0.4218 0.7420 0.3959 0.055 Uiso 1 1 calc R
C22 C 0.7435(6) 0.7894(2) 0.4333(2) 0.0565(11) Uani 1 1 d .
H22A H 0.7968 0.7388 0.4765 0.068 Uiso 1 1 calc R
H22B H 0.8178 0.8469 0.4584 0.068 Uiso 1 1 calc R
C23 C 0.8032(6) 0.7680(2) 0.3384(3) 0.0665(12) Uani 1 1 d .
H23A H 0.9655 0.7641 0.3455 0.080 Uiso 1 1 calc R
H23B H 0.7396 0.7078 0.3158 0.080 Uiso 1 1 calc R
C24 C 0.7116(7) 0.8447(3) 0.2679(3) 0.0752(14) Uani 1 1 d .
H24A H 0.7385 0.8270 0.2073 0.090 Uiso 1 1 calc R
H24B H 0.7914 0.9029 0.2862 0.090 Uiso 1 1 calc R
C25 C 0.4592(7) 0.8603(3) 0.2612(2) 0.0703(13) Uani 1 1 d .
H25A H 0.3773 0.8048 0.2350 0.084 Uiso 1 1 calc R
H25B H 0.4096 0.9127 0.2200 0.084 Uiso 1 1 calc R
C26 C 0.4064(6) 0.8805(2) 0.3574(2) 0.0577(11) Uani 1 1 d .
H26A H 0.4778 0.9388 0.3818 0.069 Uiso 1 1 calc R
H26B H 0.2451 0.8872 0.3520 0.069 Uiso 1 1 calc R
O3 O 0.3633(4) 0.02536(19) 0.55036(18) 0.0570(7) Uani 1 1 d D
H3A H 0.410(6) 0.0704(16) 0.522(2) 0.068 Uiso 1 1 d D
H3B H 0.234(3) 0.041(2) 0.560(2) 0.068 Uiso 1 1 d D
O4 O 0.9304(6) 0.0535(2) 0.5635(2) 0.0879(10) Uani 1 1 d D
H4C H 0.912(7) 0.048(3) 0.6187(12) 0.106 Uiso 1 1 d D
H4D H 0.841(6) 0.085(3) 0.523(2) 0.106 Uiso 1 1 d D

loop_
_atom_site_aniso_label
_atom_site_aniso_U_11
_atom_site_aniso_U_22
_atom_site_aniso_U_33
_atom_site_aniso_U_23
_atom_site_aniso_U_13
_atom_site_aniso_U_12
O1 0.062(2) 0.091(2) 0.0354(17) 0.0112(17) 0.0094(14) -0.0104(19)
O2 0.067(2) 0.0445(15) 0.0464(16) 0.0020(13) 0.0260(14) -0.0011(14)
N1 0.079(3) 0.041(2) 0.040(2) 0.0002(16) 0.0264(18) -0.0060(19)
C1 0.049(3) 0.066(3) 0.048(2) 0.012(2) 0.017(2) 0.014(2)
C2 0.051(3) 0.067(3) 0.048(2) 0.016(2) 0.012(2) 0.012(2)
C3 0.056(3) 0.059(3) 0.034(2) 0.006(2) 0.008(2) -0.006(2)
C4 0.056(3) 0.061(3) 0.042(2) 0.006(2) 0.018(2) 0.009(2)
C5 0.042(3) 0.048(2) 0.034(2) 0.0011(19) 0.0092(18) -0.0056(19)
C6 0.065(3) 0.059(3) 0.039(2) -0.003(2) 0.023(2) 0.015(2)
C7 0.069(3) 0.049(2) 0.045(2) 0.003(2) 0.021(2) 0.019(2)
C8 0.043(2) 0.037(2) 0.033(2) 0.0022(17) 0.0142(17) 0.0094(18)
C9 0.041(2) 0.036(2) 0.034(2) 0.0013(17) 0.0115(18) 0.0012(17)
C10 0.036(2) 0.037(2) 0.033(2) 0.0046(17) 0.0087(18) 0.0007(17)
C11 0.048(3) 0.060(2) 0.038(2) 0.012(2) 0.019(2) 0.018(2)
C12 0.051(3) 0.050(2) 0.043(2) 0.0061(19) 0.020(2) 0.007(2)
C13 0.037(2) 0.037(2) 0.035(2) -0.0011(18) 0.0107(17) 0.0020(18)
C14 0.042(2) 0.034(2) 0.038(2) 0.0006(18) 0.0086(18) 0.0029(18)
C15 0.056(3) 0.040(2) 0.048(2) 0.0052(19) 0.014(2) 0.011(2)
C16 0.063(3) 0.045(2) 0.040(2) 0.0100(19) 0.016(2) -0.003(2)
C17 0.050(3) 0.037(2) 0.037(2) 0.0002(18) 0.0138(19) -0.0017(19)
C18 0.065(3) 0.049(2) 0.041(2) 0.0009(18) 0.013(2) -0.012(2)
C19 0.083(3) 0.052(3) 0.049(3) 0.003(2) 0.019(2) -0.016(2)
C20 0.053(3) 0.049(2) 0.038(2) 0.003(2) 0.010(2) -0.007(2)
C21 0.062(3) 0.044(2) 0.033(2) 0.0030(18) 0.016(2) -0.008(2)
C22 0.059(3) 0.060(3) 0.049(3) 0.001(2) 0.009(2) -0.008(2)
C23 0.072(3) 0.068(3) 0.067(3) 0.000(3) 0.031(2) -0.009(2)
C24 0.105(4) 0.069(3) 0.065(3) 0.004(2) 0.046(3) -0.011(3)
C25 0.104(4) 0.064(3) 0.044(3) 0.011(2) 0.015(3) -0.005(3)
C26 0.071(3) 0.050(2) 0.053(3) 0.011(2) 0.016(2) -0.006(2)
O3 0.0552(19) 0.0601(19) 0.0598(19) 0.0083(15) 0.0216(16) -0.0036(16)
O4 0.067(2) 0.122(3) 0.083(3) 0.045(2) 0.035(2) 0.0282(19)

loop_
_atom_type_symbol
_atom_type_description
_atom_type_scat_dispersion_real
_atom_type_scat_dispersion_imag
_atom_type_scat_source
C C 0.0033 0.0016 'International Tables Vol C Tables 4.2.6.8 and 6.1.1.4'
H H 0.0000 0.0000 'International Tables Vol C Tables 4.2.6.8 and 6.1.1.4'
N N 0.0061 0.0033 'International Tables Vol C Tables 4.2.6.8 and 6.1.1.4'
O O 0.0106 0.0060 'International Tables Vol C Tables 4.2.6.8 and 6.1.1.4'

loop_
_geom_angle_atom_site_label_1
_geom_angle_atom_site_label_2
_geom_angle_atom_site_label_3
_geom_angle
C3 O1 H1C 105(3)
C20 N1 C21 121.9(3)
C20 N1 H1D 118(2)
C21 N1 H1D 120(2)
C10 C1 C2 114.0(3)
C10 C1 H1A 108.8
C2 C1 H1A 108.8
C10 C1 H1B 108.8
C2 C1 H1B 108.8
H1A C1 H1B 107.7
C3 C2 C1 110.1(3)
C3 C2 H2A 109.6
C1 C2 H2A 109.6
C3 C2 H2B 109.6
C1 C2 H2B 109.6
H2A C2 H2B 108.2
O1 C3 C2 110.8(3)
O1 C3 C4 107.2(3)
C2 C3 C4 110.2(3)
O1 C3 H3 109.5
C2 C3 H3 109.5
C4 C3 H3 109.5
C3 C4 C5 111.7(3)
C3 C4 H4A 109.3
C5 C4 H4A 109.3
C3 C4 H4B 109.3
C5 C4 H4B 109.3
H4A C4 H4B 107.9
C6 C5 C4 120.8(3)
C6 C5 C10 123.2(3)
C4 C5 C10 116.0(3)
C5 C6 C7 124.6(3)
C5 C6 H6 117.7
C7 C6 H6 117.7
C6 C7 C8 112.1(3)
C6 C7 H7A 109.2
C8 C7 H7A 109.2
C6 C7 H7B 109.2
C8 C7 H7B 109.2
H7A C7 H7B 107.9
C14 C8 C7 111.5(2)
C14 C8 C9 108.5(3)
C7 C8 C9 109.2(3)
C14 C8 H8 109.2
C7 C8 H8 109.2
C9 C8 H8 109.2
C8 C9 C11 113.6(3)
C8 C9 C10 111.7(3)
C11 C9 C10 112.3(3)
C8 C9 H9 106.2
C11 C9 H9 106.2
C10 C9 H9 106.2
C5 C10 C1 108.1(3)
C5 C10 C19 108.9(3)
C1 C10 C19 109.6(3)
C5 C10 C9 110.0(3)
C1 C10 C9 108.9(3)
C19 C10 C9 111.4(3)
C9 C11 C12 115.5(3)
C9 C11 H11A 108.4
C12 C11 H11A 108.4
C9 C11 H11B 108.4
C12 C11 H11B 108.4
H11A C11 H11B 107.5
C13 C12 C11 110.6(3)
C13 C12 H12A 109.5
C11 C12 H12A 109.5
C13 C12 H12B 109.5
C11 C12 H12B 109.5
H12A C12 H12B 108.1
C12 C13 C17 118.9(3)
C12 C13 C14 106.5(3)
C17 C13 C14 99.8(2)
C12 C13 C18 111.4(3)
C17 C13 C18 107.3(3)
C14 C13 C18 112.6(3)
C8 C14 C15 121.4(3)
C8 C14 C13 113.5(2)
C15 C14 C13 104.1(3)
C8 C14 H14 105.5
C15 C14 H14 105.5
C13 C14 H14 105.5
C16 C15 C14 100.1(3)
C16 C15 H15A 111.8
C14 C15 H15A 111.8
C16 C15 H15B 111.8
C14 C15 H15B 111.8
H15A C15 H15B 109.5
C17 C16 C15 111.7(3)
C17 C16 H16 124.1
C15 C16 H16 124.1
C16 C17 C20 125.9(3)
C16 C17 C13 110.3(3)
C20 C17 C13 122.7(3)
C13 C18 H18A 109.5
C13 C18 H18B 109.5
H18A C18 H18B 109.5
C13 C18 H18C 109.5
H18A C18 H18C 109.5
H18B C18 H18C 109.5
C10 C19 H19A 109.5
C10 C19 H19B 109.5
H19A C19 H19B 109.5
C10 C19 H19C 109.5
H19A C19 H19C 109.5
H19B C19 H19C 109.5
O2 C20 N1 121.7(3)
O2 C20 C17 120.4(3)
N1 C20 C17 117.9(3)
N1 C21 C22 112.7(3)
N1 C21 C26 109.9(3)
C22 C21 C26 110.4(3)
N1 C21 H21 107.9
C22 C21 H21 107.9
C26 C21 H21 107.9
C21 C22 C23 110.5(3)
C21 C22 H22A 109.6
C23 C22 H22A 109.6
C21 C22 H22B 109.6
C23 C22 H22B 109.6
H22A C22 H22B 108.1
C24 C23 C22 110.5(3)
C24 C23 H23A 109.5
C22 C23 H23A 109.5
C24 C23 H23B 109.5
C22 C23 H23B 109.5
H23A C23 H23B 108.1
C23 C24 C25 111.7(3)
C23 C24 H24A 109.3
C25 C24 H24A 109.3
C23 C24 H24B 109.3
C25 C24 H24B 109.3
H24A C24 H24B 107.9
C24 C25 C26 111.1(3)
C24 C25 H25A 109.4
C26 C25 H25A 109.4
C24 C25 H25B 109.4
C26 C25 H25B 109.4
H25A C25 H25B 108.0
C21 C26 C25 109.5(3)
C21 C26 H26A 109.8
C25 C26 H26A 109.8
C21 C26 H26B 109.8
C25 C26 H26B 109.8
H26A C26 H26B 108.2
H3A O3 H3B 107(3)
H4C O4 H4D 122(4)

loop_
_geom_bond_atom_site_label_1
_geom_bond_atom_site_label_2
_geom_bond_distance
O1 C3 1.441(4)
O1 H1C 0.842(10)
O2 C20 1.237(4)
N1 C20 1.342(4)
N1 C21 1.460(4)
N1 H1D 0.891(10)
C1 C10 1.537(4)
C1 C2 1.541(4)
C1 H1A 0.9700
C1 H1B 0.9700
C2 C3 1.507(4)
C2 H2A 0.9700
C2 H2B 0.9700
C3 C4 1.513(4)
C3 H3 0.9800
C4 C5 1.516(4)
C4 H4A 0.9700
C4 H4B 0.9700
C5 C6 1.330(4)
C5 C10 1.526(4)
C6 C7 1.493(4)
C6 H6 0.9300
C7 C8 1.528(4)
C7 H7A 0.9700
C7 H7B 0.9700
C8 C14 1.524(4)
C8 C9 1.531(4)
C8 H8 0.9800
C9 C11 1.538(4)
C9 C10 1.559(4)
C9 H9 0.9800
C10 C19 1.547(4)
C11 C12 1.545(4)
C11 H11A 0.9700
C11 H11B 0.9700
C12 C13 1.518(4)
C12 H12A 0.9700
C12 H12B 0.9700
C13 C17 1.523(4)
C13 C14 1.543(4)
C13 C18 1.551(4)
C14 C15 1.532(4)
C14 H14 0.9800
C15 C16 1.521(4)
C15 H15A 0.9700
C15 H15B 0.9700
C16 C17 1.332(4)
C16 H16 0.9300
C17 C20 1.480(4)
C18 H18A 0.9600
C18 H18B 0.9600
C18 H18C 0.9600
C19 H19A 0.9600
C19 H19B 0.9600
C19 H19C 0.9600
C21 C22 1.504(4)
C21 C26 1.522(4)
C21 H21 0.9800
C22 C23 1.539(4)
C22 H22A 0.9700
C22 H22B 0.9700
C23 C24 1.529(4)
C23 H23A 0.9700
C23 H23B 0.9700
C24 C25 1.530(4)
C24 H24A 0.9700
C24 H24B 0.9700
C25 C26 1.536(4)
C25 H25A 0.9700
C25 H25B 0.9700
C26 H26A 0.9700
C26 H26B 0.9700
O3 H3A 0.844(10)
O3 H3B 0.850(10)
O4 H4C 0.845(10)
O4 H4D 0.848(10)

loop_
_geom_hbond_atom_site_label_D
_geom_hbond_atom_site_label_H
_geom_hbond_atom_site_label_A
_geom_hbond_distance_DH
_geom_hbond_distance_HA
_geom_hbond_distance_DA
_geom_hbond_angle_DHA
_geom_hbond_site_symmetry_A
O1 H1C O3 0.842(10) 1.942(16) 2.746(4) 159(4) 2_657
N1 H1D O3 0.891(10) 2.214(12) 3.090(4) 168(3) 1_565
O3 H3A O2 0.844(10) 2.023(12) 2.853(3) 168(3) 2_646
O3 H3B O4 0.850(10) 1.863(12) 2.701(4) 168(3) 1_455
O4 H4C O1 0.845(10) 2.00(2) 2.755(4) 149(4) 2_647
O4 H4D O2 0.848(10) 2.003(15) 2.830(4) 165(4) 2_646
